data_7128076
loop_
_publ_author_name
'Voigt, Laura'
'Wugt Larsen, Ren\'e'
'Kubus, Mariusz'
'Pedersen, Kasper S.'

_publ_section_title
;
 Zero-valent metals in metal-organic frameworks:
 fac-M(CO)<sub>3</sub>(pyrazine)<sub>3/2</sub>.
;
_journal_issue 32
_journal_name_full 'Chemical communications (Cambridge, England)'
_journal_page_first 3861
_journal_page_last 3864
_journal_paper_doi 10.1039/d1cc00864a
_journal_volume 57
_journal_year 2021
_chemical_formula_moiety 'C9 H6 N3 O3 W1'
_chemical_formula_sum 'C9 H6 N3 O3 W'
_chemical_formula_weight 388.02
_space_group_crystal_system cubic
_space_group_IT_number 220
_space_group_name_Hall 'I -4bd 2c 3'
_space_group_name_H-M_alt 'I -4 3 d'
_atom_sites_solution_hydrogens geom
_atom_sites_solution_primary direct
_audit_creation_date 2020-10-18
_audit_creation_method
;
Olex2 1.3
(compiled 2020.07.31 svn.rc2a77460 for OlexSys, GUI svn.r6145)
;
_audit_update_record
;
2021-02-15 deposited with the CCDC.	2021-03-25 downloaded from the CCDC.
;
_cell_angle_alpha 90
_cell_angle_beta 90
_cell_angle_gamma 90
_cell_formula_units_Z 16
_cell_length_a 16.13834(17)
_cell_length_b 16.13834(17)
_cell_length_c 16.13834(17)
_cell_measurement_reflns_used 8679
_cell_measurement_temperature 120.00(10)
_cell_measurement_theta_max 28.2520
_cell_measurement_theta_min 3.9620
_cell_volume 4203.17(8)
_computing_cell_refinement 'CrysAlisPro 1.171.39.46 (Rigaku OD, 2018)'
_computing_data_collection 'CrysAlisPro 1.171.39.46 (Rigaku OD, 2018)'
_computing_data_reduction 'CrysAlisPro 1.171.39.46 (Rigaku OD, 2018)'
_computing_molecular_graphics 'Olex2 1.3 (Dolomanov et al., 2009)'
_computing_publication_material 'Olex2 1.3 (Dolomanov et al., 2009)'
_computing_structure_refinement 'SHELXL 2018/3 (Sheldrick, 2015)'
_computing_structure_solution 'SHELXS  (Sheldrick, 2008)'
_diffrn_ambient_environment N~2~
_diffrn_ambient_temperature 120.00(10)
_diffrn_detector 'CCD plate'
_diffrn_detector_area_resol_mean 5.3073
_diffrn_detector_type Atlas
_diffrn_measured_fraction_theta_full 0.997
_diffrn_measured_fraction_theta_max 0.973
_diffrn_measurement_details
;
List of Runs (angles in degrees, time in seconds):

  # Type    Start    End  Width  t~exp~   \w     \q     \k     \f   Frames
#--------------------------------------------------------------------------
  1  \w    -22.00  87.00   1.00    5.00    --   10.87  77.00  60.00  109
  2  \w    -58.00  15.00   1.00    5.00    --   10.87 -38.00 120.00   73
  3  \w    -17.00  52.00   1.00    5.00    --   10.87 -99.00 -90.00   69
  4  \w    -12.00  52.00   1.00    5.00    --   10.87  38.00 -90.00   64
  5  \w     -7.00  22.00   1.00    5.00    --  -11.58 -99.00 -90.00   29
;
_diffrn_measurement_device 'four-circle diffractometer'
_diffrn_measurement_device_type 'SuperNova, Dual, Cu at home/near, Atlas'
_diffrn_measurement_method '\w scans'
_diffrn_orient_matrix_type 'CrysAlisPro convention (1999,Acta A55,543-557)'
_diffrn_orient_matrix_UB_11 -0.0173202000
_diffrn_orient_matrix_UB_12 -0.0321911000
_diffrn_orient_matrix_UB_13 -0.0243597000
_diffrn_orient_matrix_UB_21 -0.0404012000
_diffrn_orient_matrix_UB_22 0.0138448000
_diffrn_orient_matrix_UB_23 0.0104149000
_diffrn_orient_matrix_UB_31 0.0000604000
_diffrn_orient_matrix_UB_32 0.0265217000
_diffrn_orient_matrix_UB_33 -0.0350666000
_diffrn_radiation_monochromator mirror
_diffrn_radiation_probe x-ray
_diffrn_radiation_type 'Mo K\a'
_diffrn_radiation_wavelength 0.71073
_diffrn_reflns_av_R_equivalents 0.0567
_diffrn_reflns_av_unetI/netI 0.0258
_diffrn_reflns_Laue_measured_fraction_full 0.997
_diffrn_reflns_Laue_measured_fraction_max 0.973
_diffrn_reflns_limit_h_max 21
_diffrn_reflns_limit_h_min -20
_diffrn_reflns_limit_k_max 21
_diffrn_reflns_limit_k_min -21
_diffrn_reflns_limit_l_max 21
_diffrn_reflns_limit_l_min -19
_diffrn_reflns_number 18475
_diffrn_reflns_point_group_measured_fraction_full 0.997
_diffrn_reflns_point_group_measured_fraction_max 0.962
_diffrn_reflns_theta_full 25.242
_diffrn_reflns_theta_max 29.691
_diffrn_reflns_theta_min 3.571
_diffrn_source 'micro-focus sealed X-ray tube'
_diffrn_source_type 'SuperNova (Mo) X-ray Source'
_exptl_absorpt_coefficient_mu 10.987
_exptl_absorpt_correction_T_max 1.00000
_exptl_absorpt_correction_T_min 0.60379
_exptl_absorpt_correction_type multi-scan
_exptl_absorpt_process_details
;
CrysAlisPro 1.171.39.46 (Rigaku Oxford Diffraction, 2018)
Empirical absorption correction using spherical harmonics,
 implemented in SCALE3 ABSPACK scaling algorithm.
;
_exptl_crystal_colour 'metallic yellowish black'
_exptl_crystal_colour_lustre metallic
_exptl_crystal_colour_modifier yellowish
_exptl_crystal_colour_primary black
_exptl_crystal_density_diffrn 2.453
_exptl_crystal_description hexagonal
_exptl_crystal_F_000 2864
_exptl_crystal_size_max 0.4
_exptl_crystal_size_mid 0.4
_exptl_crystal_size_min 0.4
_refine_diff_density_max 0.475
_refine_diff_density_min -0.534
_refine_diff_density_rms 0.093
_refine_ls_abs_structure_details
;
 Flack x determined using 374 quotients [(I+)-(I-)]/[(I+)+(I-)]
 (Parsons, Flack and Wagner, Acta Cryst. B69 (2013) 249-259).
;
_refine_ls_abs_structure_Flack -0.031(10)
_refine_ls_extinction_method none
_refine_ls_goodness_of_fit_ref 1.113
_refine_ls_hydrogen_treatment constr
_refine_ls_matrix_type full
_refine_ls_number_parameters 49
_refine_ls_number_reflns 972
_refine_ls_number_restraints 0
_refine_ls_restrained_S_all 1.113
_refine_ls_R_factor_all 0.0232
_refine_ls_R_factor_gt 0.0170
_refine_ls_shift/su_max 0.005
_refine_ls_shift/su_mean 0.000
_refine_ls_structure_factor_coef Fsqd
_refine_ls_weighting_details 'w=1/[\s^2^(Fo^2^)+(0.0041P)^2^+5.8686P] where P=(Fo^2^+2Fc^2^)/3'
_refine_ls_weighting_scheme calc
_refine_ls_wR_factor_gt 0.0238
_refine_ls_wR_factor_ref 0.0252
_reflns_Friedel_coverage 0.803
_reflns_Friedel_fraction_full 0.997
_reflns_Friedel_fraction_max 0.950
_reflns_number_gt 874
_reflns_number_total 972
_reflns_threshold_expression 'I > 2\s(I)'
_cod_data_source_file d1cc00864a2.cif
_cod_data_source_block lv195_wco3pyz2_cubic
_cod_depositor_comments 'Adding full bibliography for 7128075--7128079.cif.'
_cod_original_cell_volume 4203.17(13)
_cod_database_code 7128076
_shelx_shelxl_version_number 2018/3
_chemical_oxdiff_formula 'W1 C9 H6 N3 O3'
_shelx_space_group_comment
;
The symmetry employed for this shelxl refinement is uniquely defined
by the following loop, which should always be used as a source of
symmetry information in preference to the above space-group names.
They are only intended as comments.
;
_shelx_estimated_absorpt_t_max 0.096
_shelx_estimated_absorpt_t_min 0.096
_reflns_odcompleteness_completeness 99.36
_reflns_odcompleteness_iscentric 1
_reflns_odcompleteness_theta 26.32
_olex2_refinement_description
;
1. Fixed Uiso
 At 1.2 times of:
  All C(H) groups
2.a Aromatic/amide H refined with riding coordinates:
 C5(H5), C6(H6)
;
_olex2_date_sample_data_collection 2019-03-06
_olex2_submission_special_instructions 'No special instructions were received'
_oxdiff_exptl_absorpt_empirical_details
;
Empirical correction (ABSPACK) includes:
- Absorption correction using spherical harmonics
- Frame scaling
;
_oxdiff_exptl_absorpt_empirical_full_max 1.460
_oxdiff_exptl_absorpt_empirical_full_min 0.744

loop_
_space_group_symop_operation_xyz
'x, y, z'
'y+1/4, -x+3/4, -z+1/4'
'-x, -y+1/2, z'
'-y+1/4, x+1/4, -z+3/4'
'-x+1/4, z+1/4, -y+3/4'
'x, -y, -z+1/2'
'-x+3/4, -z+1/4, y+1/4'
'-z+3/4, -y+1/4, x+1/4'
'-x+1/2, y, -z'
'z+1/4, -y+3/4, -x+1/4'
'z, x, y'
'y, z, x'
'-y, -z+1/2, x'
'z, -x, -y+1/2'
'-y+1/2, z, -x'
'-z, -x+1/2, y'
'-z+1/2, x, -y'
'y, -z, -x+1/2'
'-y+3/4, -x+1/4, z+1/4'
'y+1/4, x+1/4, z+1/4'
'x+1/4, -z+3/4, -y+1/4'
'x+1/4, z+1/4, y+1/4'
'-z+1/4, y+1/4, -x+3/4'
'z+1/4, y+1/4, x+1/4'
'x+1/2, y+1/2, z+1/2'
'y+3/4, -x+5/4, -z+3/4'
'-x+1/2, -y+1, z+1/2'
'-y+3/4, x+3/4, -z+5/4'
'-x+3/4, z+3/4, -y+5/4'
'x+1/2, -y+1/2, -z+1'
'-x+5/4, -z+3/4, y+3/4'
'-z+5/4, -y+3/4, x+3/4'
'-x+1, y+1/2, -z+1/2'
'z+3/4, -y+5/4, -x+3/4'
'z+1/2, x+1/2, y+1/2'
'y+1/2, z+1/2, x+1/2'
'-y+1/2, -z+1, x+1/2'
'z+1/2, -x+1/2, -y+1'
'-y+1, z+1/2, -x+1/2'
'-z+1/2, -x+1, y+1/2'
'-z+1, x+1/2, -y+1/2'
'y+1/2, -z+1/2, -x+1'
'-y+5/4, -x+3/4, z+3/4'
'y+3/4, x+3/4, z+3/4'
'x+3/4, -z+5/4, -y+3/4'
'x+3/4, z+3/4, y+3/4'
'-z+3/4, y+3/4, -x+5/4'
'z+3/4, y+3/4, x+3/4'

loop_
_atom_site_label
_atom_site_type_symbol
_atom_site_fract_x
_atom_site_fract_y
_atom_site_fract_z
_atom_site_U_iso_or_equiv
_atom_site_adp_type
_atom_site_occupancy
_atom_site_site_symmetry_order
_atom_site_calc_flag
_atom_site_refinement_flags_posn
_atom_site_refinement_flags_adp
_atom_site_refinement_flags_occupancy
_atom_site_disorder_assembly
_atom_site_disorder_group
W1 W 0.97579(2) 0.47579(2) 0.02421(2) 0.01045(7) Uani 1 3 d S T P . .
C3 C 0.9953(3) 0.4657(3) -0.0941(3) 0.0189(10) Uani 1 1 d . . . . .
N4 N 0.9882(2) 0.3369(2) 0.0417(2) 0.0123(8) Uani 1 1 d . . . . .
O2 O 1.0098(2) 0.4629(3) -0.16525(19) 0.0360(10) Uani 1 1 d . . . . .
C5 C 0.9252(3) 0.2833(3) 0.0433(3) 0.0185(10) Uani 1 1 d . . . . .
H5 H 0.871421 0.303913 0.044037 0.022 Uiso 1 1 calc R U . . .
C6 C 1.0635(3) 0.3011(3) 0.0438(3) 0.0201(10) Uani 1 1 d . . . . .
H6 H 1.109984 0.335031 0.045736 0.024 Uiso 1 1 calc R U . . .

loop_
_atom_site_aniso_label
_atom_site_aniso_U_11
_atom_site_aniso_U_22
_atom_site_aniso_U_33
_atom_site_aniso_U_23
_atom_site_aniso_U_13
_atom_site_aniso_U_12
W1 0.01045(7) 0.01045(7) 0.01045(7) 0.00045(7) 0.00045(7) -0.00045(7)
C3 0.016(2) 0.020(3) 0.021(2) 0.000(2) -0.0016(18) -0.0002(18)
N4 0.0144(19) 0.0137(18) 0.0088(18) -0.0005(14) 0.0002(14) 0.0000(15)
O2 0.048(2) 0.047(3) 0.0125(17) -0.0016(18) 0.0096(15) -0.0013(19)
C5 0.011(2) 0.015(2) 0.030(3) -0.0033(19) 0.0002(18) 0.0023(18)
C6 0.014(2) 0.016(2) 0.030(3) -0.0006(18) -0.0028(19) -0.0031(17)

loop_
_atom_type_symbol
_atom_type_description
_atom_type_scat_dispersion_real
_atom_type_scat_dispersion_imag
_atom_type_scat_source
C C 0.0033 0.0016 'International Tables Vol C Tables 4.2.6.8 and 6.1.1.4'
H H 0.0000 0.0000 'International Tables Vol C Tables 4.2.6.8 and 6.1.1.4'
N N 0.0061 0.0033 'International Tables Vol C Tables 4.2.6.8 and 6.1.1.4'
O O 0.0106 0.0060 'International Tables Vol C Tables 4.2.6.8 and 6.1.1.4'
W W -0.8490 6.8722 'International Tables Vol C Tables 4.2.6.8 and 6.1.1.4'

loop_
_geom_angle_atom_site_label_1
_geom_angle_atom_site_label_2
_geom_angle_atom_site_label_3
_geom_angle
_geom_angle_site_symmetry_1
_geom_angle_site_symmetry_3
_geom_angle_publ_flag
C3 W1 C3 86.3(2) . 41_545 ?
C3 W1 C3 86.3(2) . 42 ?
C3 W1 C3 86.3(2) 41_545 42 ?
C3 W1 N4 93.63(17) . 42 ?
C3 W1 N4 177.80(15) 42 . ?
C3 W1 N4 177.80(15) 41_545 42 ?
C3 W1 N4 91.46(18) . . ?
C3 W1 N4 177.80(16) . 41_545 ?
C3 W1 N4 91.46(18) 42 42 ?
C3 W1 N4 93.63(17) 41_545 . ?
C3 W1 N4 93.63(17) 42 41_545 ?
C3 W1 N4 91.46(18) 41_545 41_545 ?
N4 W1 N4 88.57(13) 42 41_545 ?
N4 W1 N4 88.57(13) 41_545 . ?
N4 W1 N4 88.57(13) 42 . ?
O2 C3 W1 176.7(5) . . ?
C5 N4 W1 125.1(3) . . ?
C5 N4 C6 114.1(4) . . ?
C6 N4 W1 120.5(3) . . ?
N4 C5 H5 118.6 . . ?
N4 C5 C6 122.8(4) . 3_755 ?
C6 C5 H5 118.6 3_755 . ?
N4 C6 C5 123.0(4) . 3_755 ?
N4 C6 H6 118.5 . . ?
C5 C6 H6 118.5 3_755 . ?

loop_
_geom_bond_atom_site_label_1
_geom_bond_atom_site_label_2
_geom_bond_distance
_geom_bond_site_symmetry_2
_geom_bond_publ_flag
W1 C3 1.942(4) . ?
W1 C3 1.942(4) 41_545 ?
W1 C3 1.942(4) 42 ?
W1 N4 2.269(3) 42 ?
W1 N4 2.269(3) 41_545 ?
W1 N4 2.269(3) . ?
C3 O2 1.172(5) . ?
N4 C5 1.335(5) . ?
N4 C6 1.346(5) . ?
C5 H5 0.9300 . ?
C5 C6 1.373(6) 3_755 ?
C6 H6 0.9300 . ?

loop_
_geom_torsion_atom_site_label_1
_geom_torsion_atom_site_label_2
_geom_torsion_atom_site_label_3
_geom_torsion_atom_site_label_4
_geom_torsion
_geom_torsion_site_symmetry_1
_geom_torsion_site_symmetry_2
_geom_torsion_site_symmetry_3
_geom_torsion_site_symmetry_4
_geom_torsion_publ_flag
W1 N4 C5 C6 171.8(4) . . . 3_755 ?
W1 N4 C6 C5 -171.2(4) . . . 3_755 ?
C5 N4 C6 C5 3.2(6) . . . 3_755 ?
C6 N4 C5 C6 -2.3(5) . . . 3_755 ?
